data_7004229
loop_
_publ_author_name
'Gott, Andrew L.'
'McGowan, Patrick C.'
'Podesta, Thomas J.'

_publ_section_title
;
 Controlling the binding of dihydrogen using ruthenium complexes
 containing N-mono-functionalised 1,4,7-triazacyclononane ligand
 systems
;
_journal_issue 28
_journal_name_full 'Dalton Transactions'
_journal_page_first 3729
_journal_page_last 3738
_journal_paper_doi 10.1039/b804572k
_journal_year 2008
_chemical_formula_sum 'C92 H110 B2 Cl0 F8 N6 O4 P4 Ru2'
_chemical_formula_weight 1863.50
_chemical_name_common 'in paper 4'
_chemical_name_systematic
;
?
;
_space_group_IT_number 2
_symmetry_cell_setting triclinic
_symmetry_space_group_name_Hall '-P 1'
_symmetry_space_group_name_H-M 'P -1'
_atom_sites_solution_hydrogens geom
_atom_sites_solution_primary direct
_atom_sites_solution_secondary difmap
_audit_creation_method SHELXL-97
_cell_angle_alpha 91.74
_cell_angle_beta 111.43
_cell_angle_gamma 108.2990(10)
_cell_formula_units_Z 2
_cell_length_a 14.88850(10)
_cell_length_b 18.62980(10)
_cell_length_c 19.9116(2)
_cell_measurement_temperature 150(2)
_cell_volume 4814.86(7)
_computing_cell_refinement 'DENZO-SMN (Otwinowski & Minor, 1996)'
_computing_data_collection 'COLLECT (Nonius, 1999)'
_computing_data_reduction 'DENZO-SMN (Otwinowski & Minor, 1996)'
_computing_molecular_graphics 'XSeed (Barbour, 2001)'
_computing_publication_material 'WC (Thornton-Pett, 2000)'
_computing_structure_refinement 'SHELXL-97 (Sheldrick, 1997)'
_computing_structure_solution 'SHELXS-97 (Sheldrick, 1990)'
_diffrn_ambient_temperature 150(2)
_diffrn_measured_fraction_theta_full 0.996
_diffrn_measured_fraction_theta_max 0.996
_diffrn_measurement_device_type
;
'Nonius KappaCCD area detector diffractometer'
;
_diffrn_measurement_method
;
Detector set at 30mm from sample with different 2theta offsets
1 degree phi exposures for chi=0 degree settings
1 degree omega exposures for chi=90 degree settings
;
_diffrn_radiation_monochromator graphite
_diffrn_radiation_source 'fine-focus sealed tube'
_diffrn_radiation_type MoK\a
_diffrn_radiation_wavelength 0.71073
_diffrn_reflns_av_R_equivalents 0.0705
_diffrn_reflns_av_sigmaI/netI 0.0480
_diffrn_reflns_limit_h_max 19
_diffrn_reflns_limit_h_min -19
_diffrn_reflns_limit_k_max 24
_diffrn_reflns_limit_k_min -24
_diffrn_reflns_limit_l_max 25
_diffrn_reflns_limit_l_min -25
_diffrn_reflns_number 100011
_diffrn_reflns_theta_full 27.46
_diffrn_reflns_theta_max 27.46
_diffrn_reflns_theta_min 2.25
_exptl_absorpt_coefficient_mu 0.445
_exptl_absorpt_correction_T_max 0.9485
_exptl_absorpt_correction_T_min 0.8490
_exptl_absorpt_correction_type multi-scan
_exptl_absorpt_process_details
;
Using multiple and symmetry-related data measurements via the program SORTAV
See R.H. Blessing, Acta Cryst (1995), A51, 33-38
;
_exptl_crystal_colour yellow
_exptl_crystal_density_diffrn 1.285
_exptl_crystal_density_method 'not measured'
_exptl_crystal_description needle
_exptl_crystal_F_000 1932
_exptl_crystal_size_max 0.38
_exptl_crystal_size_mid 0.12
_exptl_crystal_size_min 0.12
_refine_diff_density_max 2.912
_refine_diff_density_min -0.790
_refine_diff_density_rms 0.142
_refine_ls_extinction_coef 0.0014(4)
_refine_ls_extinction_expression Fc^*^=kFc[1+0.001xFc^2^\l^3^/sin(2\q)]^-1/4^
_refine_ls_extinction_method SHELXL
_refine_ls_goodness_of_fit_ref 1.054
_refine_ls_hydrogen_treatment mixed
_refine_ls_matrix_type full
_refine_ls_number_parameters 1122
_refine_ls_number_reflns 21956
_refine_ls_number_restraints 34
_refine_ls_restrained_S_all 1.061
_refine_ls_R_factor_all 0.0770
_refine_ls_R_factor_gt 0.0596
_refine_ls_shift/su_max 0.012
_refine_ls_shift/su_mean 0.000
_refine_ls_structure_factor_coef Fsqd
_refine_ls_weighting_details 'calc w=1/[\s^2^(Fo^2^)+(0.1135P)^2^+9.1024P] where P=(Fo^2^+2Fc^2^)/3'
_refine_ls_weighting_scheme calc
_refine_ls_wR_factor_gt 0.1777
_refine_ls_wR_factor_ref 0.1950
_reflns_number_gt 17437
_reflns_number_total 21956
_reflns_threshold_expression >2sigma(I)
_cod_data_source_file b804572k.txt
_cod_data_source_block c:\x-rays~1\finish~1\andrew~1\alg12\alg12
_cod_original_cell_volume 4814.85(6)
_cod_original_sg_symbol_H-M P-1
_cod_database_code 7004229

loop_
_symmetry_equiv_pos_as_xyz
'x, y, z'
'-x, -y, -z'

loop_
_atom_site_label
_atom_site_type_symbol
_atom_site_fract_x
_atom_site_fract_y
_atom_site_fract_z
_atom_site_U_iso_or_equiv
_atom_site_adp_type
_atom_site_occupancy
_atom_site_symmetry_multiplicity
_atom_site_calc_flag
_atom_site_refinement_flags
_atom_site_disorder_assembly
_atom_site_disorder_group
Ru1 Ru 0.84913(2) 0.604937(17) 0.699538(16) 0.02477(10) Uani 1 1 d . . .
Ru2 Ru 0.63595(2) 0.911824(16) 0.330463(15) 0.02361(10) Uani 1 1 d . . .
P1 P 1.01163(7) 0.62586(6) 0.70293(5) 0.0270(2) Uiso 1 1 d . . .
P2 P 0.90233(7) 0.62176(6) 0.82270(5) 0.0266(2) Uani 1 1 d . . .
P3 P 0.54687(7) 0.81263(6) 0.23308(5) 0.0261(2) Uani 1 1 d . . .
P4 P 0.51418(8) 0.96661(6) 0.29476(5) 0.0272(2) Uani 1 1 d . . .
F11 F 0.4877(2) 0.35427(16) 0.52393(16) 0.0469(6) Uani 1 1 d . . .
F12 F 0.4507(2) 0.24269(18) 0.45375(19) 0.0583(8) Uani 1 1 d . . .
F13 F 0.6071(2) 0.33633(16) 0.48603(19) 0.0547(8) Uani 1 1 d . . .
F14 F 0.5655(2) 0.2692(2) 0.57041(19) 0.0593(8) Uani 1 1 d . . .
F21 F 1.0491(3) 1.1063(3) 0.3955(2) 0.0824(12) Uani 1 1 d . A .
F22A F 0.9332(4) 1.0457(4) 0.2802(3) 0.0572(16) Uani 0.50 1 d PDU A 2
F23A F 1.0974(6) 1.1166(5) 0.2968(5) 0.061(2) Uani 0.50 1 d PDU A 2
F24A F 1.0683(7) 1.0122(5) 0.3519(6) 0.064(3) Uani 0.50 1 d PDU A 2
F22B F 1.0201(14) 1.1214(6) 0.2868(5) 0.133(5) Uani 0.50 1 d PDU A 1
F23B F 1.1543(9) 1.1049(5) 0.3385(9) 0.114(4) Uani 0.50 1 d PDU A 1
F24B F 1.0263(10) 1.0003(5) 0.3149(7) 0.081(3) Uani 0.50 1 d PDU A 1
O1 O 0.6536(3) 0.46567(19) 0.41930(17) 0.0469(8) Uani 1 1 d . . .
H1C H 0.6269 0.4194 0.4217 0.056 Uiso 1 1 calc R . .
O2 O 1.0020(3) 0.8732(2) 0.3925(2) 0.0516(9) Uani 1 1 d . . .
H2C H 1.0209 0.9157 0.3791 0.062 Uiso 1 1 calc R . .
O1S O 0.6134(6) 0.7675(6) 0.8184(5) 0.0701(14) Uani 0.50 1 d PD . .
O2S O 0.9218(6) 0.8226(4) 0.1229(4) 0.0509(17) Uani 0.50 1 d P B 1
O1W O 0.9355(8) 0.9393(6) 0.0805(6) 0.084(3) Uiso 0.50 1 d P C 2
O2W O 0.5000 0.5000 1.0000 0.085(2) Uani 1 2 d S . .
N1 N 0.7586(2) 0.5667(2) 0.57610(18) 0.0303(7) Uani 1 1 d . . .
N2 N 0.8212(3) 0.7116(2) 0.66482(19) 0.0322(7) Uani 1 1 d . . .
H2 H 0.8830 0.7529 0.6843 0.039 Uiso 1 1 calc R . .
N3 N 0.6919(2) 0.5809(2) 0.68819(19) 0.0318(7) Uani 1 1 d . . .
H3 H 0.6869 0.5639 0.7306 0.038 Uiso 1 1 calc R . .
N4 N 0.7851(2) 0.88519(18) 0.37902(18) 0.0274(6) Uani 1 1 d . . .
N5 N 0.6206(2) 0.85970(19) 0.42762(17) 0.0289(7) Uani 1 1 d . . .
H5 H 0.5561 0.8217 0.4132 0.035 Uiso 1 1 calc R . .
N6 N 0.7339(3) 1.00655(19) 0.41975(18) 0.0302(7) Uani 1 1 d . . .
H6 H 0.7152 1.0489 0.4065 0.036 Uiso 1 1 calc R . .
C1 C 0.7816(3) 0.6371(2) 0.5425(2) 0.0346(9) Uani 1 1 d . . .
H1A H 0.7318 0.6264 0.4910 0.042 Uiso 1 1 calc R . .
H1B H 0.8514 0.6502 0.5424 0.042 Uiso 1 1 calc R . .
C2 C 0.7761(3) 0.7052(2) 0.5828(2) 0.0338(9) Uani 1 1 d . . .
H2A H 0.8132 0.7528 0.5692 0.041 Uiso 1 1 calc R . .
H2B H 0.7032 0.7011 0.5664 0.041 Uiso 1 1 calc R . .
C3 C 0.7498(3) 0.7229(2) 0.6967(3) 0.0357(9) Uani 1 1 d . . .
H3A H 0.7253 0.7644 0.6766 0.043 Uiso 1 1 calc R . .
H3B H 0.7865 0.7383 0.7504 0.043 Uiso 1 1 calc R . .
C4 C 0.6583(3) 0.6492(3) 0.6792(2) 0.0359(9) Uani 1 1 d . . .
H4A H 0.6227 0.6520 0.7121 0.043 Uiso 1 1 calc R . .
H4B H 0.6089 0.6433 0.6282 0.043 Uiso 1 1 calc R . .
C5 C 0.6247(3) 0.5166(2) 0.6264(2) 0.0348(9) Uani 1 1 d . . .
H5A H 0.5515 0.5072 0.6167 0.042 Uiso 1 1 calc R . .
H5B H 0.6392 0.4693 0.6393 0.042 Uiso 1 1 calc R . .
C6 C 0.6447(3) 0.5362(3) 0.5594(2) 0.0351(9) Uani 1 1 d . . .
H6A H 0.6143 0.5752 0.5398 0.042 Uiso 1 1 calc R . .
H6B H 0.6109 0.4898 0.5214 0.042 Uiso 1 1 calc R . .
C7 C 0.7884(3) 0.5074(2) 0.5462(2) 0.0340(9) Uani 1 1 d . . .
H7A H 0.7579 0.4584 0.5610 0.041 Uiso 1 1 calc R . .
H7B H 0.8641 0.5222 0.5707 0.041 Uiso 1 1 calc R . .
C8 C 0.7593(4) 0.4918(3) 0.4638(2) 0.0418(10) Uani 1 1 d . . .
H8A H 0.7931 0.5397 0.4489 0.050 Uiso 1 1 calc R . .
H8B H 0.7880 0.4533 0.4540 0.050 Uiso 1 1 calc R . .
C9 C 1.0431(4) 0.7189(3) 0.4947(3) 0.0472(12) Uani 1 1 d . . .
H9 H 1.0468 0.7376 0.4515 0.057 Uiso 1 1 calc R . .
C10 C 1.1285(3) 0.6929(2) 0.7790(2) 0.0324(8) Uani 1 1 d . . .
C11 C 1.1562(4) 0.5531(3) 0.7128(3) 0.0439(11) Uani 1 1 d . . .
H11 H 1.2045 0.6036 0.7223 0.053 Uiso 1 1 calc R . .
C12 C 0.9739(3) 0.4982(2) 0.8486(2) 0.0320(8) Uani 1 1 d . . .
H12 H 0.9235 0.4755 0.8007 0.038 Uiso 1 1 calc R . .
C13 C 0.9975(3) 0.7802(3) 0.8439(3) 0.0395(10) Uani 1 1 d . . .
H13 H 0.9954 0.7707 0.7961 0.047 Uiso 1 1 calc R . .
C14 C 0.7487(3) 0.5022(3) 0.8449(2) 0.0345(9) Uani 1 1 d . . .
H14 H 0.7820 0.4699 0.8347 0.041 Uiso 1 1 calc R . .
C15 C 1.0174(4) 0.4058(3) 0.6859(3) 0.0472(11) Uani 1 1 d . . .
H15 H 0.9699 0.3551 0.6773 0.057 Uiso 1 1 calc R . .
C16 C 1.1679(4) 0.7712(3) 0.7785(3) 0.0416(10) Uani 1 1 d . . .
H16 H 1.1377 0.7915 0.7362 0.050 Uiso 1 1 calc R . .
C17 C 1.1756(3) 0.6651(3) 0.8425(2) 0.0393(10) Uani 1 1 d . . .
H17 H 1.1507 0.6119 0.8446 0.047 Uiso 1 1 calc R . .
C18 C 0.6091(4) 0.5157(3) 0.8717(3) 0.0451(11) Uani 1 1 d . . .
H18 H 0.5486 0.4936 0.8807 0.054 Uiso 1 1 calc R . .
C19 C 1.0521(4) 0.6484(3) 0.5074(3) 0.0455(11) Uani 1 1 d . . .
H19 H 1.0614 0.6183 0.4728 0.055 Uiso 1 1 calc R . .
C20 C 0.9854(3) 0.5712(2) 0.8776(2) 0.0296(8) Uani 1 1 d . . .
C21 C 1.0607(3) 0.6029(3) 0.9484(2) 0.0356(9) Uani 1 1 d . . .
H21 H 1.0700 0.6523 0.9698 0.043 Uiso 1 1 calc R . .
C22 C 1.1216(4) 0.5631(3) 0.9875(2) 0.0417(10) Uani 1 1 d . . .
H22 H 1.1726 0.5857 1.0352 0.050 Uiso 1 1 calc R . .
C23 C 1.0039(4) 0.8092(3) 0.9836(3) 0.0503(12) Uani 1 1 d . . .
H23 H 1.0066 0.8192 1.0315 0.060 Uiso 1 1 calc R . .
C24 C 1.0382(4) 0.8554(3) 0.8810(3) 0.0514(12) Uani 1 1 d . . .
H24 H 1.0642 0.8968 0.8586 0.062 Uiso 1 1 calc R . .
C25 C 1.2969(4) 0.7924(3) 0.9008(3) 0.0553(14) Uani 1 1 d . . .
H25 H 1.3539 0.8258 0.9417 0.066 Uiso 1 1 calc R . .
C26 C 0.6487(4) 0.5946(3) 0.8736(3) 0.0487(12) Uani 1 1 d . . .
H26 H 0.6144 0.6264 0.8832 0.058 Uiso 1 1 calc R . .
C27 C 0.4881(5) 1.0076(3) 0.0879(3) 0.0530(13) Uani 1 1 d . . .
H27 H 0.5334 1.0205 0.0632 0.064 Uiso 1 1 calc R . .
C28 C 0.7907(3) 0.5819(2) 0.8480(2) 0.0311(8) Uani 1 1 d . . .
C29 C 1.1191(5) 0.4179(3) 0.6968(3) 0.0560(14) Uani 1 1 d . . .
H29 H 1.1412 0.3754 0.6955 0.067 Uiso 1 1 calc R . .
C30 C 1.1879(4) 0.4913(3) 0.7096(3) 0.0525(13) Uani 1 1 d . . .
H30 H 1.2571 0.4995 0.7161 0.063 Uiso 1 1 calc R . .
C31 C 1.0542(3) 0.5426(2) 0.7022(2) 0.0334(8) Uani 1 1 d . . .
C32 C 0.6915(5) 0.8857(3) 0.0929(3) 0.0528(13) Uani 1 1 d . . .
H32 H 0.7509 0.9261 0.0950 0.063 Uiso 1 1 calc R . .
C33 C 0.5489(5) 0.7726(3) 0.0276(3) 0.0531(13) Uani 1 1 d . . .
H33 H 0.5087 0.7352 -0.0153 0.064 Uiso 1 1 calc R . .
C34 C 1.0287(3) 0.7618(3) 0.5441(3) 0.0411(10) Uani 1 1 d . . .
H34 H 1.0226 0.8102 0.5353 0.049 Uiso 1 1 calc R . .
C35 C 0.6586(4) 0.4702(3) 0.8567(2) 0.0417(10) Uani 1 1 d . . .
H35 H 0.6312 0.4163 0.8543 0.050 Uiso 1 1 calc R . .
C36 C 0.9852(4) 0.4676(3) 0.6877(2) 0.0372(9) Uani 1 1 d . . .
H36 H 0.9152 0.4589 0.6789 0.045 Uiso 1 1 calc R . .
C37 C 1.0406(4) 0.8694(3) 0.9500(3) 0.0591(15) Uani 1 1 d . . .
H37 H 1.0675 0.9206 0.9748 0.071 Uiso 1 1 calc R . .
C38 C 1.0329(3) 0.6637(2) 0.6224(2) 0.0312(8) Uani 1 1 d . . .
C39 C 0.3862(5) 0.9993(4) 0.0520(3) 0.0639(17) Uani 1 1 d . . .
H39 H 0.3611 1.0065 0.0024 0.077 Uiso 1 1 calc R . .
C40 C 0.9598(3) 0.7186(2) 0.8767(2) 0.0344(9) Uani 1 1 d . . .
C41 C 1.0473(3) 0.6215(3) 0.5716(2) 0.0370(9) Uani 1 1 d . . .
H41 H 1.0542 0.5732 0.5802 0.044 Uiso 1 1 calc R . .
C42 C 0.7385(3) 0.6271(3) 0.8613(3) 0.0400(10) Uani 1 1 d . . .
H42 H 0.7642 0.6808 0.8622 0.048 Uiso 1 1 calc R . .
C43 C 1.0231(3) 0.7347(2) 0.6073(2) 0.0347(9) Uani 1 1 d . . .
H43 H 1.0123 0.7648 0.6410 0.042 Uiso 1 1 calc R . .
C44 C 1.0341(4) 0.4577(3) 0.8877(2) 0.0385(9) Uani 1 1 d . . .
H44 H 1.0245 0.4079 0.8668 0.046 Uiso 1 1 calc R . .
C45 C 0.7221(3) 0.9925(2) 0.4902(2) 0.0351(9) Uani 1 1 d . . .
H45A H 0.7159 1.0382 0.5122 0.042 Uiso 1 1 calc R . .
H45B H 0.7842 0.9845 0.5248 0.042 Uiso 1 1 calc R . .
C46 C 0.6285(3) 0.9235(3) 0.4786(2) 0.0349(9) Uani 1 1 d . . .
H46A H 0.6332 0.9068 0.5261 0.042 Uiso 1 1 calc R . .
H46B H 0.5659 0.9373 0.4582 0.042 Uiso 1 1 calc R . .
C47 C 0.7027(3) 0.8261(2) 0.4630(2) 0.0326(8) Uani 1 1 d . . .
H47A H 0.6702 0.7749 0.4733 0.039 Uiso 1 1 calc R . .
H47B H 0.7518 0.8590 0.5104 0.039 Uiso 1 1 calc R . .
C48 C 0.7619(3) 0.8182(2) 0.4170(2) 0.0312(8) Uani 1 1 d . . .
H48A H 0.8273 0.8126 0.4489 0.037 Uiso 1 1 calc R . .
H48B H 0.7211 0.7711 0.3801 0.037 Uiso 1 1 calc R . .
C49 C 0.8408(3) 1.0244(2) 0.4255(2) 0.0327(8) Uani 1 1 d . . .
H49A H 0.8887 1.0650 0.4680 0.039 Uiso 1 1 calc R . .
H49B H 0.8470 1.0432 0.3809 0.039 Uiso 1 1 calc R . .
C50 C 0.8688(3) 0.9529(2) 0.4345(2) 0.0319(8) Uani 1 1 d . . .
H50A H 0.8791 0.9415 0.4845 0.038 Uiso 1 1 calc R . .
H50B H 0.9343 0.9618 0.4284 0.038 Uiso 1 1 calc R . .
C51 C 0.8201(3) 0.8657(2) 0.3216(2) 0.0327(8) Uani 1 1 d . . .
H51A H 0.8465 0.9135 0.3035 0.039 Uiso 1 1 calc R . .
H51B H 0.7588 0.8310 0.2801 0.039 Uiso 1 1 calc R . .
C52 C 0.9025(3) 0.8284(3) 0.3423(3) 0.0412(10) Uani 1 1 d . . .
H52A H 0.8779 0.7819 0.3628 0.049 Uiso 1 1 calc R . .
H52B H 0.9079 0.8113 0.2969 0.049 Uiso 1 1 calc R . .
C53 C 0.5684(3) 0.7212(2) 0.2540(2) 0.0280(8) Uani 1 1 d . . .
C54 C 0.6135(3) 0.6855(2) 0.2199(2) 0.0328(8) Uani 1 1 d . . .
H54 H 0.6291 0.7054 0.1805 0.039 Uiso 1 1 calc R . .
C55 C 0.6362(3) 0.6209(3) 0.2428(3) 0.0376(9) Uani 1 1 d . . .
H55 H 0.6680 0.5978 0.2193 0.045 Uiso 1 1 calc R . .
C56 C 0.6129(4) 0.5902(3) 0.2992(3) 0.0404(10) Uani 1 1 d . . .
H56 H 0.6275 0.5458 0.3141 0.048 Uiso 1 1 calc R . .
C57 C 0.5681(3) 0.6250(2) 0.3337(2) 0.0342(9) Uani 1 1 d . . .
H57 H 0.5522 0.6045 0.3728 0.041 Uiso 1 1 calc R . .
C58 C 0.5464(3) 0.6896(2) 0.3116(2) 0.0296(8) Uani 1 1 d . . .
H58 H 0.5160 0.7130 0.3360 0.036 Uiso 1 1 calc R . .
C59 C 0.5784(3) 0.8219(2) 0.1511(2) 0.0335(9) Uani 1 1 d . . .
C60 C 0.6634(4) 0.8815(3) 0.1520(3) 0.0393(10) Uani 1 1 d . . .
H60 H 0.7029 0.9202 0.1940 0.047 Uiso 1 1 calc R . .
C61 C 0.9634(4) 0.7346(3) 0.9469(2) 0.0392(10) Uani 1 1 d . . .
H61 H 0.9377 0.6936 0.9698 0.047 Uiso 1 1 calc R . .
C62 C 0.6321(5) 0.8300(4) 0.0299(3) 0.0608(15) Uani 1 1 d . . .
H62 H 0.6506 0.8329 -0.0111 0.073 Uiso 1 1 calc R . .
C63 C 1.1086(4) 0.4904(3) 0.9576(3) 0.0423(10) Uani 1 1 d . . .
H63 H 1.1503 0.4632 0.9848 0.051 Uiso 1 1 calc R . .
C64 C 0.5205(4) 0.7671(3) 0.0876(2) 0.0415(10) Uani 1 1 d . . .
H64 H 0.4616 0.7260 0.0851 0.050 Uiso 1 1 calc R . .
C65 C 0.4033(3) 0.7766(2) 0.1874(2) 0.0305(8) Uani 1 1 d . . .
C66 C 0.3423(3) 0.7246(3) 0.2162(2) 0.0371(9) Uani 1 1 d . . .
H66 H 0.3742 0.7043 0.2580 0.045 Uiso 1 1 calc R . .
C67 C 0.2353(4) 0.7020(3) 0.1844(3) 0.0435(10) Uani 1 1 d . . .
H67 H 0.1950 0.6674 0.2052 0.052 Uiso 1 1 calc R . .
C68 C 0.1875(4) 0.7297(3) 0.1226(3) 0.0466(11) Uani 1 1 d . . .
H68 H 0.1145 0.7143 0.1011 0.056 Uiso 1 1 calc R . .
C69 C 0.2462(4) 0.7797(3) 0.0925(3) 0.0453(11) Uani 1 1 d . . .
H69 H 0.2137 0.7984 0.0498 0.054 Uiso 1 1 calc R . .
C70 C 0.3537(3) 0.8030(3) 0.1246(2) 0.0371(9) Uani 1 1 d . . .
H70 H 0.3934 0.8374 0.1034 0.044 Uiso 1 1 calc R . .
C71 C 0.4601(3) 0.9791(2) 0.1982(2) 0.0334(9) Uani 1 1 d . . .
C72 C 0.5247(4) 0.9968(2) 0.1610(2) 0.0379(9) Uani 1 1 d . . .
H72 H 0.5949 1.0018 0.1854 0.045 Uiso 1 1 calc R . .
C73 C 1.2583(4) 0.7146(3) 0.9023(3) 0.0515(12) Uani 1 1 d . . .
H73 H 1.2889 0.6948 0.9448 0.062 Uiso 1 1 calc R . .
C74 C 1.2511(4) 0.8206(3) 0.8388(3) 0.0503(12) Uani 1 1 d . . .
H74 H 1.2763 0.8738 0.8373 0.060 Uiso 1 1 calc R . .
C75 C 0.3212(5) 0.9807(4) 0.0874(3) 0.0616(16) Uani 1 1 d . . .
H75 H 0.2506 0.9741 0.0618 0.074 Uiso 1 1 calc R . .
C76 C 0.3564(4) 0.9711(3) 0.1602(3) 0.0452(11) Uani 1 1 d . . .
H76 H 0.3103 0.9592 0.1843 0.054 Uiso 1 1 calc R . .
C77 C 0.3983(3) 0.9329(2) 0.3161(2) 0.0326(8) Uani 1 1 d . . .
C78 C 0.3714(3) 0.8611(2) 0.3351(2) 0.0338(9) Uani 1 1 d . . .
H78 H 0.4130 0.8308 0.3375 0.041 Uiso 1 1 calc R . .
C79 C 0.2839(3) 0.8319(3) 0.3509(3) 0.0440(11) Uani 1 1 d . . .
H79 H 0.2662 0.7822 0.3638 0.053 Uiso 1 1 calc R . .
C80 C 0.2232(4) 0.8762(3) 0.3477(3) 0.0487(12) Uani 1 1 d . . .
H80 H 0.1635 0.8566 0.3581 0.058 Uiso 1 1 calc R . .
C81 C 0.2497(4) 0.9486(3) 0.3295(3) 0.0474(12) Uani 1 1 d . . .
H81 H 0.2081 0.9787 0.3276 0.057 Uiso 1 1 calc R . .
C82 C 0.3374(3) 0.9779(3) 0.3137(3) 0.0401(10) Uani 1 1 d . . .
H82 H 0.3555 1.0279 0.3015 0.048 Uiso 1 1 calc R . .
C83 C 0.5699(3) 1.0680(2) 0.3393(2) 0.0318(8) Uani 1 1 d . . .
C84 C 0.5621(4) 1.0905(3) 0.4036(2) 0.0378(9) Uani 1 1 d . . .
H84 H 0.5197 1.0540 0.4217 0.045 Uiso 1 1 calc R . .
C85 C 0.6144(4) 1.1648(3) 0.4421(3) 0.0490(12) Uani 1 1 d . . .
H85 H 0.6065 1.1791 0.4852 0.059 Uiso 1 1 calc R . .
C86 C 0.6785(4) 1.2180(3) 0.4168(3) 0.0528(13) Uani 1 1 d . . .
H86 H 0.7150 1.2688 0.4431 0.063 Uiso 1 1 calc R . .
C87 C 0.6893(4) 1.1972(3) 0.3534(3) 0.0458(11) Uani 1 1 d . . .
H87 H 0.7333 1.2337 0.3364 0.055 Uiso 1 1 calc R . .
C88 C 0.6357(3) 1.1231(2) 0.3149(3) 0.0378(9) Uani 1 1 d . . .
H88 H 0.6434 1.1092 0.2715 0.045 Uiso 1 1 calc R . .
C1S C 0.4515(10) 0.7163(8) 0.8073(8) 0.0701(14) Uani 0.50 1 d PD . .
H1S1 H 0.4998 0.7192 0.8573 0.105 Uiso 0.50 1 calc PR . .
H1S2 H 0.4083 0.6627 0.7864 0.105 Uiso 0.50 1 calc PR . .
H1S3 H 0.4079 0.7460 0.8080 0.105 Uiso 0.50 1 calc PR . .
C2S C 0.5079(8) 0.7470(8) 0.7637(7) 0.0701(14) Uani 0.50 1 d PD . .
H2S1 H 0.4935 0.7925 0.7447 0.084 Uiso 0.50 1 calc PR . .
H2S2 H 0.4933 0.7082 0.7224 0.084 Uiso 0.50 1 calc PR . .
C3S C 0.6725(9) 0.8289(7) 0.8309(8) 0.0701(14) Uani 0.50 1 d PD . .
H3S1 H 0.6408 0.8622 0.8463 0.084 Uiso 0.50 1 calc PR . .
H3S2 H 0.6727 0.8411 0.7829 0.084 Uiso 0.50 1 calc PR . .
C4S C 0.7766(9) 0.8570(8) 0.8795(8) 0.0701(14) Uani 0.50 1 d PD . .
H4S1 H 0.7813 0.8637 0.9299 0.105 Uiso 0.50 1 calc PR . .
H4S2 H 0.8115 0.9065 0.8686 0.105 Uiso 0.50 1 calc PR . .
H4S3 H 0.8096 0.8205 0.8741 0.105 Uiso 0.50 1 calc PR . .
C5S C 0.7990(10) 0.6971(7) 0.0682(9) 0.080(4) Uani 0.50 1 d P B 1
H5S1 H 0.7730 0.7216 0.0260 0.121 Uiso 0.50 1 calc PR B 1
H5S2 H 0.7411 0.6580 0.0734 0.121 Uiso 0.50 1 calc PR B 1
H5S3 H 0.8452 0.6730 0.0608 0.121 Uiso 0.50 1 calc PR B 1
C6S C 0.8585(13) 0.7581(7) 0.1382(6) 0.071(4) Uani 0.50 1 d P B 1
H6S1 H 0.8095 0.7720 0.1540 0.086 Uiso 0.50 1 calc PR B 1
H6S2 H 0.9007 0.7374 0.1781 0.086 Uiso 0.50 1 calc PR B 1
C7S C 0.9787(10) 0.8876(7) 0.1776(6) 0.061(3) Uani 0.50 1 d P B 1
H7S1 H 1.0289 0.8748 0.2195 0.073 Uiso 0.50 1 calc PR B 1
H7S2 H 0.9314 0.9020 0.1950 0.073 Uiso 0.50 1 calc PR B 1
C8S C 1.0352(10) 0.9546(7) 0.1511(7) 0.065(3) Uani 0.50 1 d P B 1
H8S1 H 1.0985 0.9486 0.1514 0.097 Uiso 0.50 1 calc PR B 1
H8S2 H 1.0528 1.0020 0.1834 0.097 Uiso 0.50 1 calc PR B 1
H8S3 H 0.9914 0.9568 0.1012 0.097 Uiso 0.50 1 calc PR B 1
B1 B 0.5288(4) 0.3009(3) 0.5090(3) 0.0395(11) Uani 1 1 d . . .
B2 B 1.0430(5) 1.0744(3) 0.3301(3) 0.0508(14) Uani 1 1 d D . .
H1 H 0.841(4) 0.517(3) 0.715(3) 0.047(14) Uiso 1 1 d . . .
H2D H 0.673(4) 0.956(3) 0.274(3) 0.046(14) Uiso 1 1 d . . .

loop_
_atom_site_aniso_label
_atom_site_aniso_U_11
_atom_site_aniso_U_22
_atom_site_aniso_U_33
_atom_site_aniso_U_23
_atom_site_aniso_U_13
_atom_site_aniso_U_12
Ru1 0.02347(16) 0.02640(16) 0.02250(16) 0.00748(11) 0.00676(12) 0.00862(12)
Ru2 0.02410(16) 0.02387(16) 0.02228(16) 0.00632(11) 0.00730(12) 0.00960(12)
P2 0.0268(5) 0.0284(5) 0.0239(5) 0.0057(4) 0.0081(4) 0.0108(4)
P3 0.0278(5) 0.0269(5) 0.0238(5) 0.0054(4) 0.0086(4) 0.0115(4)
P4 0.0288(5) 0.0285(5) 0.0246(5) 0.0052(4) 0.0075(4) 0.0138(4)
F11 0.0475(15) 0.0443(15) 0.0517(16) 0.0038(12) 0.0153(13) 0.0253(13)
F12 0.0518(17) 0.0483(17) 0.069(2) -0.0034(15) 0.0235(15) 0.0110(14)
F13 0.0608(18) 0.0400(15) 0.077(2) 0.0146(14) 0.0459(17) 0.0121(14)
F14 0.0547(18) 0.067(2) 0.068(2) 0.0350(17) 0.0262(16) 0.0320(16)
F21 0.069(2) 0.099(3) 0.068(2) -0.019(2) 0.0302(19) 0.015(2)
F22A 0.037(3) 0.064(4) 0.045(3) 0.017(3) -0.003(2) 0.006(3)
F23A 0.050(4) 0.055(4) 0.067(5) 0.032(4) 0.022(4) 0.004(4)
F24A 0.052(5) 0.042(5) 0.101(8) 0.020(5) 0.027(4) 0.022(4)
F22B 0.222(15) 0.067(6) 0.070(6) 0.025(5) 0.009(8) 0.054(8)
F23B 0.114(9) 0.060(5) 0.195(13) 0.005(7) 0.111(9) 0.007(6)
F24B 0.101(9) 0.031(4) 0.118(10) 0.002(5) 0.069(7) 0.002(5)
O1 0.0497(19) 0.0412(17) 0.0289(15) 0.0061(13) 0.0018(14) 0.0049(15)
O2 0.0359(17) 0.061(2) 0.058(2) 0.0093(18) 0.0136(16) 0.0227(16)
O1S 0.063(3) 0.086(4) 0.081(4) 0.029(3) 0.025(3) 0.053(3)
O2S 0.058(4) 0.057(4) 0.042(4) -0.004(3) 0.024(3) 0.022(4)
O2W 0.123(6) 0.066(4) 0.096(5) 0.019(4) 0.079(5) 0.032(4)
N1 0.0252(15) 0.0331(17) 0.0264(16) 0.0093(13) 0.0061(13) 0.0065(13)
N2 0.0276(16) 0.0326(17) 0.0329(18) 0.0092(14) 0.0074(14) 0.0110(14)
N3 0.0271(16) 0.0373(18) 0.0301(17) 0.0116(14) 0.0106(13) 0.0104(14)
N4 0.0233(15) 0.0241(15) 0.0322(17) 0.0063(13) 0.0084(13) 0.0077(12)
N5 0.0256(15) 0.0330(17) 0.0257(16) 0.0086(13) 0.0064(13) 0.0112(13)
N6 0.0298(16) 0.0279(16) 0.0271(16) 0.0040(13) 0.0048(13) 0.0102(13)
C1 0.0298(19) 0.037(2) 0.0273(19) 0.0147(16) 0.0061(16) 0.0048(17)
C2 0.0278(19) 0.035(2) 0.034(2) 0.0181(17) 0.0064(16) 0.0105(16)
C3 0.033(2) 0.036(2) 0.041(2) 0.0124(18) 0.0126(18) 0.0177(18)
C4 0.0269(19) 0.042(2) 0.040(2) 0.0129(18) 0.0122(17) 0.0133(17)
C5 0.0284(19) 0.036(2) 0.035(2) 0.0127(17) 0.0091(16) 0.0073(17)
C6 0.0263(19) 0.037(2) 0.032(2) 0.0101(17) 0.0058(16) 0.0039(17)
C7 0.034(2) 0.035(2) 0.0263(19) 0.0043(16) 0.0081(16) 0.0079(17)
C8 0.048(3) 0.041(2) 0.028(2) 0.0041(18) 0.0126(19) 0.007(2)
C9 0.046(3) 0.060(3) 0.035(2) 0.022(2) 0.018(2) 0.014(2)
C10 0.0256(18) 0.041(2) 0.0295(19) 0.0056(16) 0.0113(16) 0.0097(17)
C11 0.043(2) 0.054(3) 0.044(3) 0.013(2) 0.018(2) 0.027(2)
C12 0.034(2) 0.036(2) 0.0272(19) 0.0086(16) 0.0110(16) 0.0139(17)
C13 0.039(2) 0.034(2) 0.043(2) 0.0042(18) 0.0140(19) 0.0117(18)
C14 0.035(2) 0.041(2) 0.0280(19) 0.0092(17) 0.0113(16) 0.0140(18)
C15 0.065(3) 0.038(2) 0.039(2) 0.0048(19) 0.016(2) 0.026(2)
C16 0.037(2) 0.043(2) 0.035(2) 0.0041(19) 0.0109(18) 0.0054(19)
C17 0.028(2) 0.050(3) 0.033(2) 0.0082(19) 0.0076(17) 0.0090(19)
C18 0.035(2) 0.063(3) 0.037(2) 0.009(2) 0.0188(19) 0.012(2)
C19 0.052(3) 0.056(3) 0.033(2) 0.012(2) 0.021(2) 0.018(2)
C20 0.0289(18) 0.035(2) 0.0259(18) 0.0083(15) 0.0099(15) 0.0133(16)
C21 0.034(2) 0.042(2) 0.028(2) 0.0050(17) 0.0076(17) 0.0162(18)
C22 0.040(2) 0.055(3) 0.025(2) 0.0065(19) 0.0035(17) 0.023(2)
C23 0.059(3) 0.051(3) 0.036(2) -0.003(2) 0.011(2) 0.023(2)
C24 0.048(3) 0.034(2) 0.058(3) -0.001(2) 0.012(2) 0.006(2)
C25 0.038(3) 0.063(3) 0.039(3) 0.003(2) 0.006(2) -0.003(2)
C26 0.040(2) 0.066(3) 0.046(3) 0.006(2) 0.021(2) 0.022(2)
C27 0.071(4) 0.053(3) 0.031(2) 0.017(2) 0.015(2) 0.021(3)
C28 0.033(2) 0.039(2) 0.0224(18) 0.0091(15) 0.0102(15) 0.0144(17)
C29 0.070(4) 0.061(3) 0.046(3) 0.003(2) 0.012(3) 0.047(3)
C30 0.051(3) 0.066(3) 0.054(3) 0.012(3) 0.020(2) 0.039(3)
C31 0.040(2) 0.038(2) 0.029(2) 0.0094(16) 0.0142(17) 0.0205(18)
C32 0.064(3) 0.063(3) 0.049(3) 0.026(3) 0.035(3) 0.029(3)
C33 0.078(4) 0.064(3) 0.028(2) 0.009(2) 0.022(2) 0.037(3)
C34 0.033(2) 0.041(2) 0.041(2) 0.0185(19) 0.0100(18) 0.0066(18)
C35 0.037(2) 0.047(3) 0.034(2) 0.0104(19) 0.0131(18) 0.008(2)
C36 0.046(2) 0.043(2) 0.027(2) 0.0082(17) 0.0141(18) 0.021(2)
C37 0.057(3) 0.044(3) 0.059(3) -0.015(2) 0.004(3) 0.019(2)
C38 0.0248(18) 0.036(2) 0.031(2) 0.0089(16) 0.0101(15) 0.0093(16)
C39 0.087(4) 0.065(4) 0.027(2) 0.012(2) 0.001(3) 0.036(3)
C40 0.031(2) 0.035(2) 0.034(2) 0.0008(17) 0.0064(16) 0.0139(17)
C41 0.038(2) 0.041(2) 0.033(2) 0.0102(18) 0.0146(18) 0.0137(19)
C42 0.038(2) 0.048(3) 0.040(2) 0.0091(19) 0.0181(19) 0.020(2)
C43 0.0266(19) 0.036(2) 0.035(2) 0.0081(17) 0.0074(16) 0.0080(17)
C44 0.044(2) 0.041(2) 0.037(2) 0.0111(18) 0.0160(19) 0.022(2)
C45 0.036(2) 0.036(2) 0.0259(19) 0.0010(16) 0.0064(16) 0.0101(18)
C46 0.037(2) 0.044(2) 0.0249(19) 0.0063(17) 0.0106(16) 0.0177(19)
C47 0.0297(19) 0.036(2) 0.032(2) 0.0160(17) 0.0096(16) 0.0129(17)
C48 0.0270(18) 0.0281(19) 0.035(2) 0.0129(16) 0.0075(16) 0.0105(15)
C49 0.0284(19) 0.0255(18) 0.035(2) 0.0054(15) 0.0059(16) 0.0056(15)
C50 0.0238(18) 0.0286(19) 0.034(2) 0.0030(16) 0.0048(15) 0.0052(15)
C51 0.0286(19) 0.032(2) 0.039(2) 0.0080(17) 0.0141(17) 0.0115(16)
C52 0.032(2) 0.044(2) 0.054(3) 0.013(2) 0.019(2) 0.0192(19)
C53 0.0279(18) 0.0250(18) 0.0282(18) 0.0047(14) 0.0073(15) 0.0099(15)
C54 0.032(2) 0.034(2) 0.033(2) 0.0062(16) 0.0114(16) 0.0147(17)
C55 0.039(2) 0.037(2) 0.041(2) 0.0059(18) 0.0152(19) 0.0206(19)
C56 0.045(2) 0.030(2) 0.046(3) 0.0125(18) 0.013(2) 0.0180(19)
C57 0.030(2) 0.030(2) 0.035(2) 0.0084(16) 0.0095(17) 0.0055(16)
C58 0.0266(18) 0.0303(19) 0.0276(19) 0.0037(15) 0.0082(15) 0.0074(15)
C59 0.042(2) 0.039(2) 0.0252(19) 0.0106(16) 0.0132(17) 0.0210(19)
C60 0.048(3) 0.045(2) 0.035(2) 0.0164(19) 0.020(2) 0.025(2)
C61 0.040(2) 0.046(2) 0.032(2) 0.0025(18) 0.0106(18) 0.019(2)
C62 0.086(4) 0.080(4) 0.042(3) 0.024(3) 0.041(3) 0.044(4)
C63 0.044(2) 0.052(3) 0.036(2) 0.016(2) 0.0105(19) 0.029(2)
C64 0.051(3) 0.047(3) 0.030(2) 0.0054(19) 0.015(2) 0.024(2)
C65 0.0291(19) 0.0296(19) 0.0289(19) -0.0005(15) 0.0057(15) 0.0126(16)
C66 0.033(2) 0.037(2) 0.036(2) 0.0052(17) 0.0094(17) 0.0104(18)
C67 0.035(2) 0.042(2) 0.047(3) 0.000(2) 0.013(2) 0.0092(19)
C68 0.030(2) 0.047(3) 0.049(3) -0.008(2) 0.0032(19) 0.011(2)
C69 0.040(2) 0.046(3) 0.038(2) 0.000(2) -0.0003(19) 0.019(2)
C70 0.036(2) 0.035(2) 0.036(2) 0.0036(17) 0.0089(18) 0.0139(18)
C71 0.042(2) 0.0291(19) 0.0279(19) 0.0050(15) 0.0064(17) 0.0188(17)
C72 0.046(2) 0.036(2) 0.027(2) 0.0087(16) 0.0093(18) 0.0136(19)
C73 0.036(2) 0.066(3) 0.036(2) 0.010(2) 0.004(2) 0.009(2)
C74 0.043(3) 0.047(3) 0.045(3) 0.001(2) 0.013(2) 0.000(2)
C75 0.065(4) 0.073(4) 0.040(3) 0.002(3) -0.004(3) 0.046(3)
C76 0.047(3) 0.051(3) 0.034(2) 0.003(2) 0.0020(19) 0.031(2)
C77 0.0287(19) 0.041(2) 0.0267(19) 0.0018(16) 0.0079(15) 0.0142(17)
C78 0.0296(19) 0.039(2) 0.0286(19) 0.0026(16) 0.0080(16) 0.0110(17)
C79 0.035(2) 0.050(3) 0.039(2) 0.004(2) 0.0116(19) 0.007(2)
C80 0.034(2) 0.067(3) 0.041(3) -0.002(2) 0.015(2) 0.013(2)
C81 0.035(2) 0.067(3) 0.043(3) -0.005(2) 0.012(2) 0.025(2)
C82 0.035(2) 0.045(2) 0.041(2) 0.0036(19) 0.0112(19) 0.020(2)
C83 0.0311(19) 0.033(2) 0.0300(19) 0.0040(16) 0.0053(16) 0.0173(17)
C84 0.041(2) 0.039(2) 0.035(2) 0.0021(18) 0.0118(18) 0.0207(19)
C85 0.046(3) 0.049(3) 0.049(3) -0.008(2) 0.010(2) 0.025(2)
C86 0.043(3) 0.040(3) 0.063(3) -0.009(2) 0.006(2) 0.017(2)
C87 0.042(2) 0.033(2) 0.060(3) 0.001(2) 0.017(2) 0.014(2)
C88 0.037(2) 0.034(2) 0.041(2) 0.0036(18) 0.0124(18) 0.0159(18)
C1S 0.063(3) 0.086(4) 0.081(4) 0.029(3) 0.025(3) 0.053(3)
C2S 0.063(3) 0.086(4) 0.081(4) 0.029(3) 0.025(3) 0.053(3)
C3S 0.063(3) 0.086(4) 0.081(4) 0.029(3) 0.025(3) 0.053(3)
C4S 0.063(3) 0.086(4) 0.081(4) 0.029(3) 0.025(3) 0.053(3)
C5S 0.060(7) 0.046(6) 0.114(12) -0.035(7) 0.022(7) 0.009(6)
C6S 0.120(11) 0.066(8) 0.044(6) 0.003(5) 0.048(7) 0.036(8)
C7S 0.074(8) 0.067(7) 0.039(5) -0.002(5) 0.021(5) 0.024(6)
C8S 0.073(8) 0.060(7) 0.054(7) -0.002(5) 0.026(6) 0.013(6)
B1 0.043(3) 0.034(2) 0.050(3) 0.013(2) 0.025(2) 0.016(2)
B2 0.072(4) 0.037(3) 0.051(3) 0.013(2) 0.029(3) 0.023(3)

loop_
_atom_type_symbol
_atom_type_description
_atom_type_scat_dispersion_real
_atom_type_scat_dispersion_imag
_atom_type_scat_source
C C 0.0033 0.0016 'International Tables Vol C Tables 4.2.6.8 and 6.1.1.4'
H H 0.0000 0.0000 'International Tables Vol C Tables 4.2.6.8 and 6.1.1.4'
N N 0.0061 0.0033 'International Tables Vol C Tables 4.2.6.8 and 6.1.1.4'
P P 0.1023 0.0942 'International Tables Vol C Tables 4.2.6.8 and 6.1.1.4'
O O 0.0106 0.0060 'International Tables Vol C Tables 4.2.6.8 and 6.1.1.4'
Ru Ru -1.2594 0.8363 'International Tables Vol C Tables 4.2.6.8 and 6.1.1.4'
B B 0.0013 0.0007 'International Tables Vol C Tables 4.2.6.8 and 6.1.1.4'
F F 0.0171 0.0103 'International Tables Vol C Tables 4.2.6.8 and 6.1.1.4'
Cl Cl 0.1484 0.1585 'International Tables Vol C Tables 4.2.6.8 and 6.1.1.4'

loop_
_geom_angle_atom_site_label_1
_geom_angle_atom_site_label_2
_geom_angle_atom_site_label_3
_geom_angle
_geom_angle_site_symmetry_1
_geom_angle_site_symmetry_3
_geom_angle_publ_flag
H1 Ru1 N3 90.4(18) . . ?
H1 Ru1 N2 166.8(18) . . ?
N3 Ru1 N2 77.80(13) . . ?
H1 Ru1 P2 79.1(18) . . ?
N3 Ru1 P2 90.10(9) . . ?
N2 Ru1 P2 106.35(9) . . ?
H1 Ru1 N1 93.3(19) . . ?
N3 Ru1 N1 77.59(13) . . ?
N2 Ru1 N1 78.62(13) . . ?
P2 Ru1 N1 165.59(9) . . ?
H1 Ru1 P1 88.8(18) . . ?
N3 Ru1 P1 175.78(10) . . ?
N2 Ru1 P1 102.50(9) . . ?
P2 Ru1 P1 93.83(4) . . ?
N1 Ru1 P1 98.31(9) . . ?
H2D Ru2 N6 92.9(19) . . ?
H2D Ru2 N5 167.1(19) . . ?
N6 Ru2 N5 77.77(12) . . ?
H2D Ru2 P4 84.0(19) . . ?
N6 Ru2 P4 90.34(9) . . ?
N5 Ru2 P4 104.75(9) . . ?
H2D Ru2 N4 91.2(19) . . ?
N6 Ru2 N4 77.29(12) . . ?
N5 Ru2 N4 78.18(12) . . ?
P4 Ru2 N4 166.49(9) . . ?
H2D Ru2 P3 83.2(19) . . ?
N6 Ru2 P3 174.05(10) . . ?
N5 Ru2 P3 105.31(9) . . ?
P4 Ru2 P3 93.74(4) . . ?
N4 Ru2 P3 98.21(9) . . ?
C31 P1 C38 99.31(19) . . ?
C31 P1 C10 98.8(2) . . ?
C38 P1 C10 100.55(18) . . ?
C31 P1 Ru1 118.43(15) . . ?
C38 P1 Ru1 114.61(13) . . ?
C10 P1 Ru1 121.36(13) . . ?
C40 P2 C20 103.09(19) . . ?
C40 P2 C28 99.9(2) . . ?
C20 P2 C28 98.95(18) . . ?
C40 P2 Ru1 120.73(15) . . ?
C20 P2 Ru1 120.33(13) . . ?
C28 P2 Ru1 109.93(13) . . ?
C59 P3 C53 99.26(18) . . ?
C59 P3 C65 99.39(19) . . ?
C53 P3 C65 100.01(18) . . ?
C59 P3 Ru2 118.37(15) . . ?
C53 P3 Ru2 114.01(13) . . ?
C65 P3 Ru2 121.95(13) . . ?
C71 P4 C83 99.57(18) . . ?
C71 P4 C77 102.37(19) . . ?
C83 P4 C77 100.62(19) . . ?
C71 P4 Ru2 119.23(14) . . ?
C83 P4 Ru2 109.86(13) . . ?
C77 P4 Ru2 121.60(14) . . ?
C3S O1S C2S 121.6(10) . . ?
C6S O2S C7S 118.6(8) . . ?
C1 N1 C7 110.4(3) . . ?
C1 N1 C6 108.5(3) . . ?
C7 N1 C6 110.0(3) . . ?
C1 N1 Ru1 106.0(2) . . ?
C7 N1 Ru1 112.3(2) . . ?
C6 N1 Ru1 109.5(2) . . ?
C3 N2 C2 111.3(3) . . ?
C3 N2 Ru1 105.8(2) . . ?
C2 N2 Ru1 111.8(2) . . ?
C5 N3 C4 112.2(3) . . ?
C5 N3 Ru1 107.6(3) . . ?
C4 N3 Ru1 114.0(2) . . ?
C48 N4 C51 109.7(3) . . ?
C48 N4 C50 109.0(3) . . ?
C51 N4 C50 109.9(3) . . ?
C48 N4 Ru2 106.2(2) . . ?
C51 N4 Ru2 112.3(2) . . ?
C50 N4 Ru2 109.7(2) . . ?
C46 N5 C47 111.2(3) . . ?
C46 N5 Ru2 105.0(2) . . ?
C47 N5 Ru2 112.2(2) . . ?
C49 N6 C45 113.4(3) . . ?
C49 N6 Ru2 107.3(2) . . ?
C45 N6 Ru2 113.6(2) . . ?
N1 C1 C2 112.6(3) . . ?
N2 C2 C1 113.9(3) . . ?
N2 C3 C4 110.2(4) . . ?
N3 C4 C3 111.1(3) . . ?
N3 C5 C6 109.5(3) . . ?
C5 C6 N1 111.5(3) . . ?
N1 C7 C8 119.0(4) . . ?
O1 C8 C7 116.3(4) . . ?
C34 C9 C19 120.1(4) . . ?
C16 C10 C17 117.6(4) . . ?
C16 C10 P1 123.0(3) . . ?
C17 C10 P1 119.2(3) . . ?
C30 C11 C31 121.2(5) . . ?
C44 C12 C20 121.8(4) . . ?
C24 C13 C40 120.5(5) . . ?
C35 C14 C28 120.6(4) . . ?
C36 C15 C29 120.0(5) . . ?
C10 C16 C74 121.3(5) . . ?
C73 C17 C10 120.7(5) . . ?
C35 C18 C26 119.3(4) . . ?
C9 C19 C41 119.7(5) . . ?
C12 C20 C21 117.6(4) . . ?
C12 C20 P2 119.6(3) . . ?
C21 C20 P2 122.8(3) . . ?
C22 C21 C20 120.9(4) . . ?
C21 C22 C63 120.5(4) . . ?
C61 C23 C37 119.7(5) . . ?
C37 C24 C13 119.9(5) . . ?
C74 C25 C73 118.9(5) . . ?
C18 C26 C42 120.3(5) . . ?
C39 C27 C72 119.7(5) . . ?
C42 C28 C14 118.1(4) . . ?
C42 C28 P2 121.8(3) . . ?
C14 C28 P2 119.7(3) . . ?
C30 C29 C15 120.0(5) . . ?
C29 C30 C11 120.0(5) . . ?
C36 C31 C11 117.9(4) . . ?
C36 C31 P1 121.4(3) . . ?
C11 C31 P1 120.7(3) . . ?
C60 C32 C62 119.7(5) . . ?
C62 C33 C64 121.0(5) . . ?
C9 C34 C43 120.1(4) . . ?
C18 C35 C14 120.8(5) . . ?
C15 C36 C31 120.9(5) . . ?
C24 C37 C23 120.5(5) . . ?
C41 C38 C43 117.3(4) . . ?
C41 C38 P1 122.8(3) . . ?
C43 C38 P1 119.5(3) . . ?
C75 C39 C27 120.1(5) . . ?
C61 C40 C13 118.3(4) . . ?
C61 C40 P2 123.8(4) . . ?
C13 C40 P2 117.8(3) . . ?
C38 C41 C19 121.4(4) . . ?
C28 C42 C26 120.9(5) . . ?
C34 C43 C38 121.4(4) . . ?
C12 C44 C63 119.7(4) . . ?
N6 C45 C46 111.4(3) . . ?
N5 C46 C45 110.5(3) . . ?
N5 C47 C48 113.8(3) . . ?
N4 C48 C47 112.8(3) . . ?
N6 C49 C50 109.4(3) . . ?
C49 C50 N4 110.9(3) . . ?
N4 C51 C52 118.4(4) . . ?
O2 C52 C51 117.4(4) . . ?
C54 C53 C58 117.6(4) . . ?
C54 C53 P3 123.8(3) . . ?
C58 C53 P3 118.4(3) . . ?
C53 C54 C55 121.0(4) . . ?
C56 C55 C54 120.5(4) . . ?
C55 C56 C57 119.3(4) . . ?
C56 C57 C58 120.3(4) . . ?
C57 C58 C53 121.4(4) . . ?
C60 C59 C64 117.8(4) . . ?
C60 C59 P3 121.0(3) . . ?
C64 C59 P3 121.1(3) . . ?
C32 C60 C59 121.3(5) . . ?
C23 C61 C40 121.1(5) . . ?
C33 C62 C32 119.9(5) . . ?
C22 C63 C44 119.5(4) . . ?
C59 C64 C33 120.3(5) . . ?
C70 C65 C66 117.9(4) . . ?
C70 C65 P3 120.7(3) . . ?
C66 C65 P3 121.4(3) . . ?
C67 C66 C65 120.9(4) . . ?
C68 C67 C66 120.3(5) . . ?
C69 C68 C67 119.7(4) . . ?
C68 C69 C70 120.2(5) . . ?
C65 C70 C69 121.1(4) . . ?
C72 C71 C76 118.1(4) . . ?
C72 C71 P4 118.5(3) . . ?
C76 C71 P4 123.4(4) . . ?
C71 C72 C27 121.0(5) . . ?
C25 C73 C17 121.1(5) . . ?
C25 C74 C16 120.5(5) . . ?
C39 C75 C76 121.1(5) . . ?
C75 C76 C71 120.1(5) . . ?
C78 C77 C82 119.2(4) . . ?
C78 C77 P4 118.4(3) . . ?
C82 C77 P4 122.4(3) . . ?
C77 C78 C79 121.2(4) . . ?
C80 C79 C78 119.5(5) . . ?
C81 C80 C79 120.1(4) . . ?
C80 C81 C82 120.5(4) . . ?
C81 C82 C77 119.6(5) . . ?
C84 C83 C88 117.6(4) . . ?
C84 C83 P4 121.8(3) . . ?
C88 C83 P4 119.9(3) . . ?
C83 C84 C85 122.0(5) . . ?
C86 C85 C84 119.3(5) . . ?
C87 C86 C85 120.3(5) . . ?
C86 C87 C88 119.9(5) . . ?
C87 C88 C83 120.9(4) . . ?
C1S C2S O1S 100.0(10) . . ?
O1S C3S C4S 128.6(12) . . ?
O2S C6S C5S 108.5(10) . . ?
O2S C7S C8S 112.5(9) . . ?
F14 B1 F13 110.5(4) . . ?
F14 B1 F12 108.6(4) . . ?
F13 B1 F12 109.6(4) . . ?
F14 B1 F11 110.0(4) . . ?
F13 B1 F11 109.6(4) . . ?
F12 B1 F11 108.5(4) . . ?
F22B B2 F23A 51.3(8) . . ?
F22B B2 F24B 129.6(9) . . ?
F23A B2 F24B 112.3(8) . . ?
F22B B2 F24A 157.3(10) . . ?
F23A B2 F24A 115.1(8) . . ?
F24B B2 F24A 31.9(5) . . ?
F22B B2 F21 103.9(7) . . ?
F23A B2 F21 119.0(6) . . ?
F24B B2 F21 121.8(7) . . ?
F24A B2 F21 98.7(7) . . ?
F22B B2 F22A 67.9(8) . . ?
F23A B2 F22A 109.0(6) . . ?
F24B B2 F22A 78.9(7) . . ?
F24A B2 F22A 107.1(6) . . ?
F21 B2 F22A 106.9(5) . . ?
F22B B2 F23B 91.5(10) . . ?
F23A B2 F23B 42.0(6) . . ?
F24B B2 F23B 97.8(8) . . ?
F24A B2 F23B 82.0(7) . . ?
F21 B2 F23B 102.2(6) . . ?
F22A B2 F23B 147.5(8) . . ?

loop_
_geom_bond_atom_site_label_1
_geom_bond_atom_site_label_2
_geom_bond_distance
_geom_bond_site_symmetry_2
_geom_bond_publ_flag
Ru1 H1 1.66(5) . ?
Ru1 N3 2.164(3) . ?
Ru1 N2 2.235(3) . ?
Ru1 P2 2.2622(10) . ?
Ru1 N1 2.288(3) . ?
Ru1 P1 2.3014(10) . ?
Ru2 H2D 1.56(5) . ?
Ru2 N6 2.168(3) . ?
Ru2 N5 2.244(3) . ?
Ru2 P4 2.2579(10) . ?
Ru2 N4 2.294(3) . ?
Ru2 P3 2.3018(10) . ?
P1 C31 1.853(4) . ?
P1 C38 1.863(4) . ?
P1 C10 1.864(4) . ?
P2 C40 1.840(4) . ?
P2 C20 1.849(4) . ?
P2 C28 1.852(4) . ?
P3 C59 1.855(4) . ?
P3 C53 1.862(4) . ?
P3 C65 1.867(4) . ?
P4 C71 1.848(4) . ?
P4 C83 1.849(4) . ?
P4 C77 1.850(4) . ?
F11 B1 1.396(6) . ?
F12 B1 1.392(6) . ?
F13 B1 1.389(6) . ?
F14 B1 1.378(6) . ?
F21 B2 1.374(7) . ?
F22A B2 1.476(8) . ?
F23A B2 1.318(8) . ?
F24A B2 1.364(10) . ?
F22B B2 1.283(9) . ?
F23B B2 1.515(11) . ?
F24B B2 1.328(10) . ?
O1 C8 1.404(6) . ?
O2 C52 1.408(6) . ?
O1S C3S 1.156(12) . ?
O1S C2S 1.465(12) . ?
O2S C6S 1.394(15) . ?
O2S C7S 1.403(13) . ?
N1 C1 1.492(5) . ?
N1 C7 1.493(6) . ?
N1 C6 1.511(5) . ?
N2 C3 1.484(6) . ?
N2 C2 1.507(5) . ?
N3 C5 1.486(6) . ?
N3 C4 1.500(5) . ?
N4 C48 1.492(5) . ?
N4 C51 1.496(5) . ?
N4 C50 1.513(5) . ?
N5 C46 1.487(5) . ?
N5 C47 1.504(5) . ?
N6 C49 1.481(5) . ?
N6 C45 1.497(5) . ?
C1 C2 1.521(6) . ?
C3 C4 1.520(6) . ?
C5 C6 1.502(6) . ?
C7 C8 1.529(6) . ?
C9 C34 1.365(7) . ?
C9 C19 1.384(7) . ?
C10 C16 1.394(6) . ?
C10 C17 1.407(6) . ?
C11 C30 1.382(7) . ?
C11 C31 1.402(6) . ?
C12 C44 1.389(6) . ?
C12 C20 1.395(6) . ?
C13 C24 1.396(6) . ?
C13 C40 1.403(6) . ?
C14 C35 1.394(6) . ?
C14 C28 1.409(6) . ?
C15 C36 1.381(6) . ?
C15 C29 1.392(8) . ?
C16 C74 1.398(7) . ?
C17 C73 1.390(7) . ?
C18 C35 1.374(7) . ?
C18 C26 1.395(8) . ?
C19 C41 1.404(6) . ?
C20 C21 1.405(6) . ?
C21 C22 1.385(6) . ?
C22 C63 1.388(7) . ?
C23 C61 1.387(7) . ?
C23 C37 1.390(9) . ?
C24 C37 1.376(8) . ?
C25 C74 1.383(8) . ?
C25 C73 1.387(8) . ?
C26 C42 1.397(7) . ?
C27 C39 1.375(9) . ?
C27 C72 1.400(6) . ?
C28 C42 1.390(6) . ?
C29 C30 1.377(9) . ?
C31 C36 1.396(6) . ?
C32 C60 1.382(7) . ?
C32 C62 1.402(9) . ?
C33 C62 1.343(9) . ?
C33 C64 1.401(7) . ?
C34 C43 1.391(6) . ?
C38 C41 1.380(6) . ?
C38 C43 1.405(6) . ?
C39 C75 1.363(10) . ?
C40 C61 1.397(6) . ?
C44 C63 1.392(7) . ?
C45 C46 1.506(6) . ?
C47 C48 1.516(6) . ?
C49 C50 1.512(6) . ?
C51 C52 1.530(6) . ?
C53 C54 1.393(6) . ?
C53 C58 1.401(5) . ?
C54 C55 1.394(6) . ?
C55 C56 1.382(7) . ?
C56 C57 1.384(6) . ?
C57 C58 1.385(6) . ?
C59 C60 1.392(7) . ?
C59 C64 1.399(6) . ?
C65 C70 1.393(6) . ?
C65 C66 1.399(6) . ?
C66 C67 1.393(6) . ?
C67 C68 1.384(7) . ?
C68 C69 1.378(8) . ?
C69 C70 1.398(6) . ?
C71 C72 1.385(6) . ?
C71 C76 1.405(6) . ?
C75 C76 1.388(7) . ?
C77 C78 1.379(6) . ?
C77 C82 1.405(6) . ?
C78 C79 1.398(6) . ?
C79 C80 1.389(7) . ?
C80 C81 1.381(8) . ?
C81 C82 1.401(7) . ?
C83 C84 1.391(6) . ?
C83 C88 1.413(6) . ?
C84 C85 1.390(7) . ?
C85 C86 1.390(8) . ?
C86 C87 1.389(8) . ?
C87 C88 1.389(6) . ?
C1S C2S 1.431(14) . ?
C3S C4S 1.406(13) . ?
C5S C6S 1.545(17) . ?
C7S C8S 1.500(17) . ?
